data_4334728
loop_
_publ_author_name
'Lakmal C. Kalutarage'
'Philip D. Martin'
'Mary Jane Heeg'
'Charles H. Winter'

_publ_section_title
;
 Synthesis, Structure, and Solution Reduction Reactions of Volatile and
 Thermally Stable Mid to Late First Row Transition Metal Complexes
 Containing Hydrazonate Ligands
;
_journal_name_full 'Inorganic Chemistry'
_journal_page_first 5385
_journal_page_last 5394
_journal_paper_doi 10.1021/ic400337m
_journal_volume 52
_journal_year 2013
_chemical_formula_sum 'C16 H30 Fe N4 O2'
_chemical_formula_weight 368.98
_chemical_name_systematic
; 
 ? 
;
_space_group_IT_number 4
_symmetry_space_group_name_Hall 'P 2yb'
_symmetry_space_group_name_H-M 'P 1 21 1'
_atom_sites_solution_hydrogens geom
_atom_sites_solution_primary direct
_atom_sites_solution_secondary difmap
_audit_creation_method SHELXL-97
_cell_angle_alpha 90.00
_cell_angle_beta 90.00
_cell_angle_gamma 90.00
_cell_formula_units_Z 6
_cell_length_a 11.2423(9)
_cell_length_b 8.1136(7)
_cell_length_c 31.476(3)
_cell_measurement_temperature 100(2)
_cell_volume 2871.1(4)
_computing_structure_refinement 'SHELXL-97 (Sheldrick, 2008)'
_computing_structure_solution 'SHELXS-97 (Sheldrick, 2008)'
_diffrn_ambient_temperature 100(2)
_diffrn_measured_fraction_theta_full 0.993
_diffrn_measured_fraction_theta_max 0.993
_diffrn_radiation_monochromator graphite
_diffrn_radiation_source 'fine-focus sealed tube'
_diffrn_radiation_type MoK\a
_diffrn_radiation_wavelength 0.71073
_diffrn_reflns_av_R_equivalents 0.0322
_diffrn_reflns_av_sigmaI/netI 0.0312
_diffrn_reflns_limit_h_max 14
_diffrn_reflns_limit_h_min -14
_diffrn_reflns_limit_k_max 10
_diffrn_reflns_limit_k_min -10
_diffrn_reflns_limit_l_max 39
_diffrn_reflns_limit_l_min -39
_diffrn_reflns_number 48688
_diffrn_reflns_theta_full 26.45
_diffrn_reflns_theta_max 26.45
_diffrn_reflns_theta_min 1.81
_exptl_absorpt_coefficient_mu 0.802
_exptl_absorpt_correction_T_max 0.8561
_exptl_absorpt_correction_T_min 0.7397
_exptl_crystal_density_diffrn 1.280
_exptl_crystal_F_000 1192
_exptl_crystal_size_max 0.40
_exptl_crystal_size_mid 0.30
_exptl_crystal_size_min 0.20
_refine_diff_density_max 1.200
_refine_diff_density_min -1.670
_refine_diff_density_rms 0.133
_refine_ls_abs_structure_details 'Flack H D (1983), Acta Cryst. A39, 876-881'
_refine_ls_abs_structure_Flack 0.14(3)
_refine_ls_extinction_method none
_refine_ls_goodness_of_fit_ref 2.567
_refine_ls_hydrogen_treatment mixed
_refine_ls_matrix_type full
_refine_ls_number_parameters 647
_refine_ls_number_reflns 11620
_refine_ls_number_restraints 1
_refine_ls_restrained_S_all 2.567
_refine_ls_R_factor_all 0.0798
_refine_ls_R_factor_gt 0.0792
_refine_ls_shift/su_max 0.010
_refine_ls_shift/su_mean 0.001
_refine_ls_structure_factor_coef Fsqd
_refine_ls_weighting_details 'calc w=1/[\s^2^(Fo^2^)+(0.1000P)^2^+0.0000P] where P=(Fo^2^+2Fc^2^)/3'
_refine_ls_weighting_scheme calc
_refine_ls_wR_factor_gt 0.2792
_refine_ls_wR_factor_ref 0.2796
_reflns_number_gt 11473
_reflns_number_total 11620
_reflns_threshold_expression >2sigma(I)
_cod_data_source_file ic400337m_si_002_6.cif
_cod_data_source_block lk819_p21_p8a_s
_cod_database_code 4334728

loop_
_symmetry_equiv_pos_as_xyz
'x, y, z'
'-x, y+1/2, -z'

loop_
_atom_site_label
_atom_site_type_symbol
_atom_site_fract_x
_atom_site_fract_y
_atom_site_fract_z
_atom_site_U_iso_or_equiv
_atom_site_adp_type
_atom_site_occupancy
_atom_site_symmetry_multiplicity
_atom_site_calc_flag
_atom_site_refinement_flags
Fe1 Fe 0.31670(7) 0.67015(10) 0.08173(3) 0.0133(2) Uani 1 1 d .
Fe2 Fe 0.68491(8) 0.14362(11) 0.25038(3) 0.0151(2) Uani 1 1 d .
Fe3 Fe 0.29753(8) 0.60524(12) 0.41992(3) 0.0165(2) Uani 1 1 d .
N3 N 0.2373(4) 0.7218(7) 0.13637(15) 0.0115(10) Uani 1 1 d .
O2 O 0.4054(4) 0.4946(6) 0.10719(16) 0.0232(10) Uani 1 1 d .
O3 O 0.5891(4) 0.3018(7) 0.27972(14) 0.0210(10) Uani 1 1 d .
O4 O 0.6068(4) -0.0179(6) 0.21668(15) 0.0224(10) Uani 1 1 d .
O5 O 0.3760(4) 0.7940(6) 0.39438(14) 0.0222(10) Uani 1 1 d .
O6 O 0.3929(4) 0.4396(6) 0.44734(14) 0.0191(9) Uani 1 1 d .
N1 N 0.2200(5) 0.6139(7) 0.03032(16) 0.0152(10) Uani 1 1 d .
N2 N 0.2220(5) 0.6932(7) -0.00591(15) 0.0144(10) Uani 1 1 d .
O1 O 0.3999(4) 0.8384(6) 0.05086(14) 0.0155(9) Uani 1 1 d .
N4 N 0.2508(5) 0.6435(7) 0.17217(16) 0.0181(11) Uani 1 1 d .
N5 N 0.7474(5) 0.1485(8) 0.34170(17) 0.0202(11) Uani 1 1 d .
N6 N 0.7889(5) 0.1464(8) 0.16451(16) 0.0189(11) Uani 1 1 d .
N7 N 0.7841(5) 0.2113(8) 0.20141(17) 0.0208(12) Uani 1 1 d .
N8 N 0.2129(4) 0.6475(7) 0.33219(17) 0.0174(11) Uani 1 1 d .
N9 N 0.2123(5) 0.5577(8) 0.36629(16) 0.0208(12) Uani 1 1 d .
C19 C 0.3839(6) 0.3817(9) 0.4852(2) 0.0199(13) Uani 1 1 d .
N11 N 0.2270(4) 0.5772(8) 0.51044(17) 0.0181(11) Uani 1 1 d .
N12 N 0.2170(5) 0.6544(8) 0.47472(17) 0.0206(11) Uani 1 1 d .
C1 C 0.2945(6) 0.8232(8) -0.0136(2) 0.0184(13) Uani 1 1 d .
C2 C 0.3807(6) 0.8886(7) 0.0135(2) 0.0177(13) Uani 1 1 d .
C3 C 0.4601(6) 1.0221(9) -0.0025(2) 0.0249(15) Uani 1 1 d .
H3 H 0.5068 1.0668 0.0212 0.037 Uiso 1 1 calc R
H2 H 0.4118 1.1101 -0.0150 0.037 Uiso 1 1 calc R
H1 H 0.5139 0.9772 -0.0241 0.037 Uiso 1 1 calc R
C4 C 0.2753(6) 0.8953(10) -0.0579(2) 0.0242(14) Uani 1 1 d .
H5 H 0.2248 0.8210 -0.0745 0.036 Uiso 1 1 calc R
H4 H 0.3523 0.9081 -0.0721 0.036 Uiso 1 1 calc R
H6 H 0.2366 1.0031 -0.0555 0.036 Uiso 1 1 calc R
C5 C 0.1435(5) 0.4640(8) 0.0295(2) 0.0171(13) Uani 1 1 d .
C6 C 0.0362(7) 0.4842(10) 0.0002(3) 0.0332(19) Uani 1 1 d .
H7 H -0.0118 0.5779 0.0098 0.050 Uiso 1 1 calc R
H8 H -0.0120 0.3836 0.0010 0.050 Uiso 1 1 calc R
H9 H 0.0637 0.5038 -0.0289 0.050 Uiso 1 1 calc R
C7 C 0.2234(6) 0.3211(9) 0.0144(2) 0.0211(14) Uani 1 1 d .
H12 H 0.2370 0.3308 -0.0163 0.032 Uiso 1 1 calc R
H10 H 0.1843 0.2158 0.0205 0.032 Uiso 1 1 calc R
H11 H 0.2999 0.3259 0.0293 0.032 Uiso 1 1 calc R
C8 C 0.1075(7) 0.4257(10) 0.0748(2) 0.0318(17) Uani 1 1 d .
H15 H 0.1788 0.4029 0.0918 0.048 Uiso 1 1 calc R
H14 H 0.0552 0.3291 0.0751 0.048 Uiso 1 1 calc R
H13 H 0.0653 0.5205 0.0869 0.048 Uiso 1 1 calc R
C9 C 0.1615(5) 0.8733(8) 0.14128(19) 0.0155(12) Uiso 1 1 d .
C10 C 0.1276(9) 0.9310(14) 0.0977(3) 0.052(3) Uani 1 1 d .
H20 H 0.1996 0.9475 0.0806 0.078 Uiso 1 1 calc R
H18 H 0.0839 1.0352 0.0998 0.078 Uiso 1 1 calc R
H19 H 0.0771 0.8479 0.0840 0.078 Uiso 1 1 calc R
C11 C 0.0481(7) 0.8326(13) 0.1657(3) 0.039(2) Uani 1 1 d .
H23 H 0.0230 0.9291 0.1821 0.059 Uiso 1 1 calc R
H22 H 0.0632 0.7402 0.1850 0.059 Uiso 1 1 calc R
H21 H -0.0148 0.8022 0.1456 0.059 Uiso 1 1 calc R
C12 C 0.2372(7) 1.0028(11) 0.1640(3) 0.044(2) Uani 1 1 d .
H25 H 0.3169 1.0052 0.1514 0.065 Uiso 1 1 calc R
H24 H 0.2432 0.9748 0.1942 0.065 Uiso 1 1 calc R
H26 H 0.1999 1.1113 0.1610 0.065 Uiso 1 1 calc R
C13 C 0.3183(7) 0.5080(10) 0.1766(2) 0.0228(14) Uani 1 1 d .
C14 C 0.3205(8) 0.4364(12) 0.2212(2) 0.0344(19) Uani 1 1 d .
H28 H 0.2856 0.5157 0.2411 0.052 Uiso 1 1 calc R
H27 H 0.4029 0.4133 0.2294 0.052 Uiso 1 1 calc R
H29 H 0.2743 0.3339 0.2217 0.052 Uiso 1 1 calc R
C15 C 0.3943(6) 0.4456(9) 0.1456(2) 0.0204(13) Uani 1 1 d .
C16 C 0.4794(6) 0.3017(11) 0.1562(3) 0.0336(19) Uani 1 1 d .
H30 H 0.4496 0.2421 0.1811 0.050 Uiso 1 1 calc R
H32 H 0.5589 0.3453 0.1623 0.050 Uiso 1 1 calc R
H31 H 0.4837 0.2263 0.1319 0.050 Uiso 1 1 calc R
C17 C 0.5990(6) 0.3465(10) 0.3184(2) 0.0254(15) Uani 1 1 d .
C18 C 0.6776(6) 0.2773(10) 0.3478(2) 0.0233(15) Uani 1 1 d .
N10 N 0.7615(5) 0.0774(7) 0.30478(18) 0.0189(11) Uani 1 1 d .
C20 C 0.8359(5) -0.0754(8) 0.3072(2) 0.0177(13) Uani 1 1 d .
C21 C 0.7529(6) -0.2173(10) 0.3184(2) 0.0290(16) Uani 1 1 d .
H33 H 0.7116 -0.1927 0.3450 0.043 Uiso 1 1 calc R
H35 H 0.7994 -0.3188 0.3217 0.043 Uiso 1 1 calc R
H34 H 0.6945 -0.2319 0.2956 0.043 Uiso 1 1 calc R
C22 C 0.9332(6) -0.0590(12) 0.3411(2) 0.0303(17) Uani 1 1 d .
H38 H 0.9805 0.0401 0.3355 0.045 Uiso 1 1 calc R
H36 H 0.9849 -0.1561 0.3402 0.045 Uiso 1 1 calc R
H37 H 0.8964 -0.0503 0.3693 0.045 Uiso 1 1 calc R
C23 C 0.8932(7) -0.1040(11) 0.2642(2) 0.0327(17) Uani 1 1 d .
H40 H 0.8315 -0.1075 0.2423 0.049 Uiso 1 1 calc R
H41 H 0.9364 -0.2089 0.2646 0.049 Uiso 1 1 calc R
H39 H 0.9488 -0.0140 0.2581 0.049 Uiso 1 1 calc R
C24 C 0.6812(7) 0.3444(12) 0.3930(2) 0.0301(17) Uani 1 1 d .
H42 H 0.7430 0.2867 0.4091 0.045 Uiso 1 1 calc R
H43 H 0.6039 0.3270 0.4066 0.045 Uiso 1 1 calc R
H44 H 0.6992 0.4626 0.3922 0.045 Uiso 1 1 calc R
C25 C 0.5156(6) 0.4824(12) 0.3316(2) 0.0333(19) Uani 1 1 d .
H46 H 0.4482 0.4866 0.3119 0.050 Uiso 1 1 calc R
H47 H 0.5579 0.5880 0.3310 0.050 Uiso 1 1 calc R
H45 H 0.4866 0.4611 0.3604 0.050 Uiso 1 1 calc R
C26 C 0.6302(6) -0.0614(9) 0.1780(2) 0.0210(14) Uani 1 1 d .
C27 C 0.7191(6) 0.0138(9) 0.1532(2) 0.0214(14) Uani 1 1 d .
C28 C 0.8628(6) 0.3648(9) 0.2029(2) 0.0210(14) Uani 1 1 d .
C29 C 0.7967(7) 0.5039(10) 0.1816(3) 0.0337(18) Uani 1 1 d .
H49 H 0.7957 0.4858 0.1508 0.051 Uiso 1 1 calc R
H48 H 0.8365 0.6086 0.1878 0.051 Uiso 1 1 calc R
H50 H 0.7148 0.5077 0.1923 0.051 Uiso 1 1 calc R
C30 C 0.8769(8) 0.4050(10) 0.2498(2) 0.0332(19) Uani 1 1 d .
H52 H 0.9293 0.5008 0.2530 0.050 Uiso 1 1 calc R
H51 H 0.9117 0.3103 0.2645 0.050 Uiso 1 1 calc R
H53 H 0.7988 0.4301 0.2620 0.050 Uiso 1 1 calc R
C31 C 0.9829(7) 0.3354(12) 0.1827(3) 0.040(2) Uani 1 1 d .
H54 H 0.9739 0.3302 0.1517 0.059 Uiso 1 1 calc R
H55 H 1.0159 0.2312 0.1931 0.059 Uiso 1 1 calc R
H56 H 1.0368 0.4259 0.1901 0.059 Uiso 1 1 calc R
C32 C 0.7383(8) -0.0426(12) 0.1087(2) 0.0374(19) Uani 1 1 d .
H60 H 0.7969 0.0288 0.0948 0.056 Uiso 1 1 calc R
H59 H 0.6629 -0.0373 0.0931 0.056 Uiso 1 1 calc R
H61 H 0.7675 -0.1564 0.1088 0.056 Uiso 1 1 calc R
C33 C 0.5527(7) -0.1950(10) 0.1593(3) 0.0310(17) Uani 1 1 d .
H63 H 0.6008 -0.2937 0.1541 0.047 Uiso 1 1 calc R
H62 H 0.5183 -0.1564 0.1325 0.047 Uiso 1 1 calc R
H64 H 0.4886 -0.2217 0.1793 0.047 Uiso 1 1 calc R
C34 C 0.3600(6) 0.8516(9) 0.3569(2) 0.0207(13) Uani 1 1 d .
C35 C 0.4398(7) 0.9977(10) 0.3461(2) 0.0293(16) Uani 1 1 d .
H66 H 0.4679 1.0494 0.3724 0.044 Uiso 1 1 calc R
H67 H 0.3947 1.0783 0.3294 0.044 Uiso 1 1 calc R
H65 H 0.5082 0.9592 0.3295 0.044 Uiso 1 1 calc R
C36 C 0.2792(6) 0.7874(9) 0.3278(2) 0.0189(13) Uani 1 1 d .
C37 C 0.1362(6) 0.4029(9) 0.3596(2) 0.0214(14) Uani 1 1 d .
C38 C 0.0084(6) 0.4570(11) 0.3588(2) 0.0290(17) Uani 1 1 d .
H71 H -0.0126 0.4934 0.3301 0.044 Uiso 1 1 calc R
H70 H -0.0028 0.5483 0.3788 0.044 Uiso 1 1 calc R
H72 H -0.0428 0.3646 0.3671 0.044 Uiso 1 1 calc R
C39 C 0.1672(7) 0.2932(11) 0.3986(2) 0.0293(17) Uani 1 1 d .
H75 H 0.1480 0.3526 0.4248 0.044 Uiso 1 1 calc R
H73 H 0.2523 0.2669 0.3982 0.044 Uiso 1 1 calc R
H74 H 0.1210 0.1909 0.3973 0.044 Uiso 1 1 calc R
C40 C 0.1681(7) 0.3206(11) 0.3182(2) 0.0308(17) Uani 1 1 d .
H76 H 0.1259 0.2153 0.3160 0.046 Uiso 1 1 calc R
H78 H 0.2541 0.3009 0.3173 0.046 Uiso 1 1 calc R
H77 H 0.1452 0.3921 0.2945 0.046 Uiso 1 1 calc R
C41 C 0.2655(7) 0.8627(10) 0.2840(2) 0.0293(16) Uani 1 1 d .
H80 H 0.3333 0.8308 0.2663 0.044 Uiso 1 1 calc R
H81 H 0.2628 0.9831 0.2865 0.044 Uiso 1 1 calc R
H79 H 0.1917 0.8231 0.2710 0.044 Uiso 1 1 calc R
C42 C 0.3017(7) 0.4425(10) 0.5152(2) 0.0239(14) Uani 1 1 d .
C43 C 0.1394(6) 0.8065(9) 0.4794(2) 0.0242(14) Uani 1 1 d .
C44 C 0.0529(6) 0.7968(10) 0.5156(2) 0.0253(15) Uani 1 1 d .
H84 H -0.0150 0.7282 0.5073 0.038 Uiso 1 1 calc R
H83 H 0.0250 0.9078 0.5227 0.038 Uiso 1 1 calc R
H85 H 0.0921 0.7479 0.5404 0.038 Uiso 1 1 calc R
C45 C 0.2277(6) 0.9517(9) 0.4881(2) 0.0246(14) Uani 1 1 d .
H88 H 0.1828 1.0537 0.4925 0.037 Uiso 1 1 calc R
H87 H 0.2808 0.9651 0.4636 0.037 Uiso 1 1 calc R
H86 H 0.2750 0.9272 0.5134 0.037 Uiso 1 1 calc R
C46 C 0.0790(7) 0.8397(10) 0.4372(3) 0.0313(17) Uani 1 1 d .
H89 H 0.0311 0.7438 0.4291 0.047 Uiso 1 1 calc R
H90 H 0.1395 0.8601 0.4154 0.047 Uiso 1 1 calc R
H91 H 0.0275 0.9365 0.4399 0.047 Uiso 1 1 calc R
C47 C 0.2933(8) 0.3686(11) 0.5591(2) 0.0333(18) Uani 1 1 d .
H93 H 0.2385 0.4342 0.5764 0.050 Uiso 1 1 calc R
H94 H 0.3722 0.3685 0.5723 0.050 Uiso 1 1 calc R
H95 H 0.2638 0.2553 0.5570 0.050 Uiso 1 1 calc R
C48 C 0.4643(6) 0.2453(10) 0.4968(3) 0.0291(17) Uani 1 1 d .
H98 H 0.5009 0.2002 0.4710 0.044 Uiso 1 1 calc R
H96 H 0.4188 0.1586 0.5112 0.044 Uiso 1 1 calc R
H97 H 0.5265 0.2864 0.5158 0.044 Uiso 1 1 calc R

loop_
_atom_site_aniso_label
_atom_site_aniso_U_11
_atom_site_aniso_U_22
_atom_site_aniso_U_33
_atom_site_aniso_U_23
_atom_site_aniso_U_13
_atom_site_aniso_U_12
Fe1 0.0150(4) 0.0109(4) 0.0141(4) -0.0016(3) 0.0020(3) 0.0020(3)
Fe2 0.0181(4) 0.0154(4) 0.0117(4) -0.0003(3) 0.0006(3) -0.0050(3)
Fe3 0.0153(4) 0.0216(5) 0.0126(4) 0.0024(3) -0.0020(3) -0.0020(4)
N3 0.013(2) 0.014(2) 0.007(2) -0.0013(19) -0.0064(17) -0.0003(19)
O2 0.021(2) 0.017(2) 0.031(3) -0.003(2) 0.0061(19) 0.0004(19)
O3 0.019(2) 0.028(3) 0.016(2) -0.0007(19) 0.0049(17) 0.0063(19)
O4 0.029(2) 0.020(2) 0.018(2) -0.0010(19) -0.0091(19) -0.003(2)
O5 0.029(2) 0.024(2) 0.014(2) 0.0057(19) -0.0050(18) -0.006(2)
O6 0.018(2) 0.024(2) 0.016(2) 0.0026(19) -0.0054(16) 0.0040(19)
N1 0.017(2) 0.013(3) 0.015(2) 0.003(2) 0.0027(19) 0.002(2)
N2 0.020(2) 0.012(3) 0.011(2) -0.0008(19) -0.0016(18) -0.002(2)
O1 0.0130(19) 0.014(2) 0.020(2) -0.0028(17) -0.0013(16) 0.0020(16)
N4 0.025(3) 0.018(3) 0.011(2) 0.001(2) -0.0050(19) 0.008(2)
N5 0.018(2) 0.024(3) 0.018(2) 0.001(2) 0.0064(19) -0.010(2)
N6 0.019(2) 0.024(3) 0.014(2) -0.002(2) -0.0048(19) -0.006(2)
N7 0.029(3) 0.023(3) 0.010(2) 0.003(2) 0.002(2) -0.002(2)
N8 0.012(2) 0.017(3) 0.024(3) 0.007(2) -0.0054(19) -0.009(2)
N9 0.024(3) 0.028(3) 0.010(2) -0.001(2) -0.002(2) -0.008(2)
C19 0.021(3) 0.021(3) 0.017(3) 0.004(3) -0.001(2) -0.003(3)
N11 0.010(2) 0.021(3) 0.024(3) -0.001(2) -0.0001(19) -0.005(2)
N12 0.020(2) 0.025(3) 0.018(2) 0.001(2) -0.003(2) -0.009(2)
C1 0.018(3) 0.013(3) 0.023(3) 0.003(3) 0.010(2) 0.004(2)
C2 0.021(3) 0.003(2) 0.030(3) 0.002(2) 0.012(3) 0.001(2)
C3 0.019(3) 0.018(3) 0.038(4) 0.007(3) 0.010(3) 0.008(3)
C4 0.029(3) 0.027(4) 0.016(3) 0.006(3) 0.002(3) -0.001(3)
C5 0.005(2) 0.020(3) 0.026(3) -0.003(3) -0.008(2) 0.001(2)
C6 0.024(3) 0.022(4) 0.055(5) 0.012(3) -0.023(3) -0.007(3)
C7 0.018(3) 0.017(3) 0.028(3) -0.005(3) -0.011(3) -0.003(3)
C8 0.039(4) 0.022(4) 0.034(4) -0.005(3) 0.011(3) -0.020(3)
C10 0.067(6) 0.061(6) 0.029(4) 0.014(4) 0.008(4) 0.057(6)
C11 0.026(4) 0.051(5) 0.041(5) 0.020(4) 0.006(3) 0.011(4)
C12 0.027(4) 0.031(4) 0.073(6) -0.021(4) -0.028(4) 0.003(3)
C13 0.030(3) 0.021(3) 0.017(3) 0.000(3) -0.005(3) 0.008(3)
C14 0.047(5) 0.041(5) 0.015(3) 0.010(3) -0.003(3) 0.015(4)
C15 0.020(3) 0.021(3) 0.020(3) 0.005(3) -0.004(2) -0.001(3)
C16 0.018(3) 0.041(5) 0.042(4) 0.015(4) -0.001(3) 0.010(3)
C17 0.023(3) 0.028(4) 0.025(3) -0.001(3) 0.002(3) -0.014(3)
C18 0.011(3) 0.033(4) 0.025(3) -0.009(3) -0.001(2) -0.013(3)
N10 0.016(2) 0.019(3) 0.021(3) 0.000(2) -0.0006(19) -0.007(2)
C20 0.011(3) 0.014(3) 0.029(3) 0.002(3) -0.008(2) -0.005(2)
C21 0.025(3) 0.031(4) 0.032(4) 0.001(3) 0.000(3) -0.012(3)
C22 0.023(3) 0.043(5) 0.024(3) -0.004(3) -0.009(3) -0.005(3)
C23 0.035(4) 0.034(4) 0.029(4) 0.006(3) -0.014(3) 0.006(3)
C24 0.029(4) 0.041(5) 0.020(3) -0.001(3) 0.000(3) -0.004(3)
C25 0.024(3) 0.045(5) 0.031(4) -0.023(4) 0.002(3) -0.005(3)
C26 0.026(3) 0.021(3) 0.016(3) 0.000(3) -0.009(2) 0.012(3)
C27 0.031(3) 0.018(3) 0.015(3) -0.004(2) -0.010(3) 0.005(3)
C28 0.026(3) 0.022(3) 0.016(3) -0.006(3) 0.001(2) -0.006(3)
C29 0.038(4) 0.021(4) 0.041(4) 0.002(3) -0.025(4) 0.000(3)
C30 0.043(4) 0.028(4) 0.029(4) 0.007(3) -0.011(3) -0.026(4)
C31 0.022(4) 0.035(5) 0.062(6) -0.021(4) 0.006(4) -0.007(3)
C32 0.051(5) 0.036(5) 0.025(4) -0.005(3) 0.006(3) -0.002(4)
C33 0.033(4) 0.021(4) 0.040(4) -0.007(3) -0.015(3) 0.006(3)
C34 0.016(3) 0.017(3) 0.029(3) -0.002(3) 0.005(3) -0.004(3)
C35 0.031(4) 0.023(4) 0.035(4) -0.003(3) -0.002(3) -0.013(3)
C36 0.020(3) 0.016(3) 0.021(3) 0.001(3) -0.004(2) -0.007(3)
C37 0.018(3) 0.028(4) 0.018(3) -0.002(3) -0.005(2) -0.002(3)
C38 0.020(3) 0.047(5) 0.020(3) -0.010(3) -0.014(3) -0.008(3)
C39 0.030(4) 0.037(4) 0.021(3) 0.005(3) -0.014(3) -0.013(3)
C40 0.028(4) 0.030(4) 0.035(4) -0.011(3) 0.005(3) -0.008(3)
C41 0.042(4) 0.025(4) 0.021(3) 0.004(3) -0.007(3) -0.002(3)
C42 0.032(4) 0.023(3) 0.017(3) 0.003(3) -0.001(3) -0.001(3)
C43 0.026(3) 0.019(3) 0.027(3) 0.006(3) -0.006(3) 0.001(3)
C44 0.014(3) 0.037(4) 0.025(3) 0.001(3) -0.003(3) -0.005(3)
C45 0.028(3) 0.021(3) 0.025(3) 0.006(3) -0.013(3) 0.004(3)
C46 0.030(4) 0.022(4) 0.042(4) -0.006(3) -0.026(3) 0.001(3)
C47 0.044(4) 0.036(4) 0.020(3) 0.011(3) 0.006(3) 0.005(4)
C48 0.019(3) 0.032(4) 0.037(4) 0.017(3) 0.005(3) 0.009(3)

loop_
_atom_type_symbol
_atom_type_description
_atom_type_scat_dispersion_real
_atom_type_scat_dispersion_imag
_atom_type_scat_source
C C 0.0033 0.0016 'International Tables Vol C Tables 4.2.6.8 and 6.1.1.4'
H H 0.0000 0.0000 'International Tables Vol C Tables 4.2.6.8 and 6.1.1.4'
N N 0.0061 0.0033 'International Tables Vol C Tables 4.2.6.8 and 6.1.1.4'
O O 0.0106 0.0060 'International Tables Vol C Tables 4.2.6.8 and 6.1.1.4'
Fe Fe 0.3463 0.8444 'International Tables Vol C Tables 4.2.6.8 and 6.1.1.4'

loop_
_geom_angle_atom_site_label_1
_geom_angle_atom_site_label_2
_geom_angle_atom_site_label_3
_geom_angle
O2 Fe1 O1 119.17(19)
O2 Fe1 N3 91.6(2)
O1 Fe1 N3 120.6(2)
O2 Fe1 N1 116.8(2)
O1 Fe1 N1 91.0(2)
N3 Fe1 N1 120.3(2)
O4 Fe2 O3 118.2(2)
O4 Fe2 N7 91.0(2)
O3 Fe2 N7 120.4(2)
O4 Fe2 N10 119.6(2)
O3 Fe2 N10 90.6(2)
N7 Fe2 N10 120.1(2)
O6 Fe3 O5 118.9(2)
O6 Fe3 N9 121.1(2)
O5 Fe3 N9 91.2(2)
O6 Fe3 N12 90.2(2)
O5 Fe3 N12 114.1(2)
N9 Fe3 N12 124.0(2)
N4 N3 C9 112.1(5)
N4 N3 Fe1 126.5(4)
C9 N3 Fe1 121.1(4)
C15 O2 Fe1 125.2(5)
C17 O3 Fe2 127.0(5)
C26 O4 Fe2 128.3(5)
C34 O5 Fe3 127.2(4)
C19 O6 Fe3 128.9(4)
N2 N1 C5 113.3(5)
N2 N1 Fe1 125.6(4)
C5 N1 Fe1 120.9(4)
N1 N2 C1 123.2(5)
C2 O1 Fe1 128.1(4)
N3 N4 C13 123.6(6)
N10 N5 C18 123.4(6)
N7 N6 C27 122.1(6)
N6 N7 C28 109.9(5)
N6 N7 Fe2 128.2(5)
C28 N7 Fe2 121.8(4)
N9 N8 C36 123.6(5)
N8 N9 C37 110.4(5)
N8 N9 Fe3 126.4(5)
C37 N9 Fe3 123.1(4)
O6 C19 C42 123.0(6)
O6 C19 C48 117.1(6)
C42 C19 C48 119.9(6)
N12 N11 C42 121.9(6)
N11 N12 C43 111.0(5)
N11 N12 Fe3 128.2(5)
C43 N12 Fe3 120.6(4)
N2 C1 C2 127.2(6)
N2 C1 C4 112.1(6)
C2 C1 C4 120.7(6)
O1 C2 C1 124.4(6)
O1 C2 C3 116.5(6)
C1 C2 C3 119.1(6)
C2 C3 H3 109.5
C2 C3 H2 109.5
H3 C3 H2 109.5
C2 C3 H1 109.5
H3 C3 H1 109.5
H2 C3 H1 109.5
C1 C4 H5 109.5
C1 C4 H4 109.5
H5 C4 H4 109.5
C1 C4 H6 109.5
H5 C4 H6 109.5
H4 C4 H6 109.5
N1 C5 C8 107.8(5)
N1 C5 C6 112.3(6)
C8 C5 C6 112.3(6)
N1 C5 C7 106.4(5)
C8 C5 C7 106.9(6)
C6 C5 C7 110.8(6)
C5 C6 H7 109.5
C5 C6 H8 109.5
H7 C6 H8 109.5
C5 C6 H9 109.5
H7 C6 H9 109.5
H8 C6 H9 109.5
C5 C7 H12 109.5
C5 C7 H10 109.5
H12 C7 H10 109.5
C5 C7 H11 109.5
H12 C7 H11 109.5
H10 C7 H11 109.5
C5 C8 H15 109.5
C5 C8 H14 109.5
H15 C8 H14 109.5
C5 C8 H13 109.5
H15 C8 H13 109.5
H14 C8 H13 109.5
C10 C9 N3 107.8(5)
C10 C9 C11 108.4(6)
N3 C9 C11 110.4(6)
C10 C9 C12 110.8(8)
N3 C9 C12 107.1(5)
C11 C9 C12 112.2(7)
C9 C10 H20 109.5
C9 C10 H18 109.5
H20 C10 H18 109.5
C9 C10 H19 109.5
H20 C10 H19 109.5
H18 C10 H19 109.5
C9 C11 H23 109.5
C9 C11 H22 109.5
H23 C11 H22 109.5
C9 C11 H21 109.5
H23 C11 H21 109.5
H22 C11 H21 109.5
C9 C12 H25 109.5
C9 C12 H24 109.5
H25 C12 H24 109.5
C9 C12 H26 109.5
H25 C12 H26 109.5
H24 C12 H26 109.5
N4 C13 C15 124.9(6)
N4 C13 C14 114.7(6)
C15 C13 C14 119.9(7)
C13 C14 H28 109.5
C13 C14 H27 109.5
H28 C14 H27 109.5
C13 C14 H29 109.5
H28 C14 H29 109.5
H27 C14 H29 109.5
O2 C15 C13 127.5(6)
O2 C15 C16 112.2(6)
C13 C15 C16 120.2(6)
C15 C16 H30 109.5
C15 C16 H32 109.5
H30 C16 H32 109.5
C15 C16 H31 109.5
H30 C16 H31 109.5
H32 C16 H31 109.5
O3 C17 C18 124.9(7)
O3 C17 C25 114.6(7)
C18 C17 C25 120.4(7)
N5 C18 C17 126.8(7)
N5 C18 C24 113.7(7)
C17 C18 C24 119.4(7)
N5 N10 C20 112.8(5)
N5 N10 Fe2 126.4(5)
C20 N10 Fe2 120.6(4)
N10 C20 C23 108.5(6)
N10 C20 C21 107.2(5)
C23 C20 C21 110.5(6)
N10 C20 C22 111.2(6)
C23 C20 C22 109.3(5)
C21 C20 C22 110.0(6)
C20 C21 H33 109.5
C20 C21 H35 109.5
H33 C21 H35 109.5
C20 C21 H34 109.5
H33 C21 H34 109.5
H35 C21 H34 109.5
C20 C22 H38 109.5
C20 C22 H36 109.5
H38 C22 H36 109.5
C20 C22 H37 109.5
H38 C22 H37 109.5
H36 C22 H37 109.5
C20 C23 H40 109.5
C20 C23 H41 109.5
H40 C23 H41 109.5
C20 C23 H39 109.5
H40 C23 H39 109.5
H41 C23 H39 109.5
C18 C24 H42 109.5
C18 C24 H43 109.5
H42 C24 H43 109.5
C18 C24 H44 109.5
H42 C24 H44 109.5
H43 C24 H44 109.5
C17 C25 H46 109.5
C17 C25 H47 109.5
H46 C25 H47 109.5
C17 C25 H45 109.5
H46 C25 H45 109.5
H47 C25 H45 109.5
O4 C26 C27 123.1(7)
O4 C26 C33 116.4(7)
C27 C26 C33 120.4(6)
N6 C27 C26 126.9(6)
N6 C27 C32 113.6(7)
C26 C27 C32 119.4(7)
C29 C28 C31 111.7(7)
C29 C28 C30 108.8(6)
C31 C28 C30 110.5(6)
C29 C28 N7 108.0(5)
C31 C28 N7 112.0(6)
C30 C28 N7 105.5(5)
C28 C29 H49 109.5
C28 C29 H48 109.5
H49 C29 H48 109.5
C28 C29 H50 109.5
H49 C29 H50 109.5
H48 C29 H50 109.5
C28 C30 H52 109.5
C28 C30 H51 109.5
H52 C30 H51 109.5
C28 C30 H53 109.5
H52 C30 H53 109.5
H51 C30 H53 109.5
C28 C31 H54 109.5
C28 C31 H55 109.5
H54 C31 H55 109.5
C28 C31 H56 109.5
H54 C31 H56 109.5
H55 C31 H56 109.5
C27 C32 H60 109.5
C27 C32 H59 109.5
H60 C32 H59 109.5
C27 C32 H61 109.5
H60 C32 H61 109.5
H59 C32 H61 109.5
C26 C33 H63 109.5
C26 C33 H62 109.5
H63 C33 H62 109.5
C26 C33 H64 109.5
H63 C33 H64 109.5
H62 C33 H64 109.5
O5 C34 C36 124.2(6)
O5 C34 C35 114.0(6)
C36 C34 C35 121.8(6)
C34 C35 H66 109.5
C34 C35 H67 109.5
H66 C35 H67 109.5
C34 C35 H65 109.5
H66 C35 H65 109.5
H67 C35 H65 109.5
N8 C36 C34 126.8(6)
N8 C36 C41 111.9(6)
C34 C36 C41 121.0(6)
C38 C37 C40 110.1(6)
C38 C37 N9 107.3(6)
C40 C37 N9 110.3(6)
C38 C37 C39 113.3(6)
C40 C37 C39 112.0(7)
N9 C37 C39 103.6(5)
C37 C38 H71 109.5
C37 C38 H70 109.5
H71 C38 H70 109.5
C37 C38 H72 109.5
H71 C38 H72 109.5
H70 C38 H72 109.5
C37 C39 H75 109.5
C37 C39 H73 109.5
H75 C39 H73 109.5
C37 C39 H74 109.5
H75 C39 H74 109.5
H73 C39 H74 109.5
C37 C40 H76 109.5
C37 C40 H78 109.5
H76 C40 H78 109.5
C37 C40 H77 109.5
H76 C40 H77 109.5
H78 C40 H77 109.5
C36 C41 H80 109.5
C36 C41 H81 109.5
H80 C41 H81 109.5
C36 C41 H79 109.5
H80 C41 H79 109.5
H81 C41 H79 109.5
N11 C42 C19 126.8(6)
N11 C42 C47 112.0(6)
C19 C42 C47 121.0(7)
C44 C43 C46 112.6(6)
C44 C43 N12 113.8(6)
C46 C43 N12 108.5(6)
C44 C43 C45 108.6(6)
C46 C43 C45 107.6(6)
N12 C43 C45 105.3(5)
C43 C44 H84 109.5
C43 C44 H83 109.5
H84 C44 H83 109.5
C43 C44 H85 109.5
H84 C44 H85 109.5
H83 C44 H85 109.5
C43 C45 H88 109.5
C43 C45 H87 109.5
H88 C45 H87 109.5
C43 C45 H86 109.5
H88 C45 H86 109.5
H87 C45 H86 109.5
C43 C46 H89 109.5
C43 C46 H90 109.5
H89 C46 H90 109.5
C43 C46 H91 109.5
H89 C46 H91 109.5
H90 C46 H91 109.5
C42 C47 H93 109.5
C42 C47 H94 109.5
H93 C47 H94 109.5
C42 C47 H95 109.5
H93 C47 H95 109.5
H94 C47 H95 109.5
C19 C48 H98 109.5
C19 C48 H96 109.5
H98 C48 H96 109.5
C19 C48 H97 109.5
H98 C48 H97 109.5
H96 C48 H97 109.5

loop_
_geom_bond_atom_site_label_1
_geom_bond_atom_site_label_2
_geom_bond_distance
Fe1 O2 1.914(5)
Fe1 O1 1.919(5)
Fe1 N3 1.982(5)
Fe1 N1 2.002(5)
Fe2 O4 1.901(5)
Fe2 O3 1.914(5)
Fe2 N7 1.980(6)
Fe2 N10 1.991(6)
Fe3 O6 1.924(5)
Fe3 O5 1.942(5)
Fe3 N9 1.979(5)
Fe3 N12 1.988(6)
N3 N4 1.302(7)
N3 C9 1.504(8)
O2 C15 1.279(9)
O3 C17 1.276(9)
O4 C26 1.294(8)
O5 C34 1.280(9)
O6 C19 1.285(8)
N1 N2 1.309(7)
N1 C5 1.490(8)
N2 C1 1.354(9)
O1 C2 1.262(8)
N4 C13 1.343(9)
N5 N10 1.307(8)
N5 C18 1.321(10)
N6 N7 1.276(8)
N6 C27 1.378(9)
N7 C28 1.529(9)
N8 N9 1.297(8)
N8 C36 1.365(8)
N9 C37 1.534(9)
C19 C42 1.411(10)
C19 C48 1.475(10)
N11 N12 1.292(8)
N11 C42 1.387(10)
N12 C43 1.519(9)
C1 C2 1.395(10)
C1 C4 1.528(9)
C2 C3 1.491(9)
C3 H3 0.9800
C3 H2 0.9800
C3 H1 0.9800
C4 H5 0.9800
C4 H4 0.9800
C4 H6 0.9800
C5 C8 1.515(10)
C5 C6 1.526(8)
C5 C7 1.543(9)
C6 H7 0.9800
C6 H8 0.9800
C6 H9 0.9800
C7 H12 0.9800
C7 H10 0.9800
C7 H11 0.9800
C8 H15 0.9800
C8 H14 0.9800
C8 H13 0.9800
C9 C10 1.500(9)
C9 C11 1.524(10)
C9 C12 1.529(9)
C10 H20 0.9800
C10 H18 0.9800
C10 H19 0.9800
C11 H23 0.9800
C11 H22 0.9800
C11 H21 0.9800
C12 H25 0.9800
C12 H24 0.9800
C12 H26 0.9800
C13 C15 1.391(10)
C13 C14 1.519(9)
C14 H28 0.9800
C14 H27 0.9800
C14 H29 0.9800
C15 C16 1.546(10)
C16 H30 0.9800
C16 H32 0.9800
C16 H31 0.9800
C17 C18 1.397(11)
C17 C25 1.505(11)
C18 C24 1.524(10)
N10 C20 1.497(9)
C20 C23 1.517(11)
C20 C21 1.522(9)
C20 C22 1.534(8)
C21 H33 0.9800
C21 H35 0.9800
C21 H34 0.9800
C22 H38 0.9800
C22 H36 0.9800
C22 H37 0.9800
C23 H40 0.9800
C23 H41 0.9800
C23 H39 0.9800
C24 H42 0.9800
C24 H43 0.9800
C24 H44 0.9800
C25 H46 0.9800
C25 H47 0.9800
C25 H45 0.9800
C26 C27 1.407(11)
C26 C33 1.510(10)
C27 C32 1.491(10)
C28 C29 1.510(10)
C28 C31 1.512(10)
C28 C30 1.517(9)
C29 H49 0.9800
C29 H48 0.9800
C29 H50 0.9800
C30 H52 0.9800
C30 H51 0.9800
C30 H53 0.9800
C31 H54 0.9800
C31 H55 0.9800
C31 H56 0.9800
C32 H60 0.9800
C32 H59 0.9800
C32 H61 0.9800
C33 H63 0.9800
C33 H62 0.9800
C33 H64 0.9800
C34 C36 1.393(9)
C34 C35 1.526(9)
C35 H66 0.9800
C35 H67 0.9800
C35 H65 0.9800
C36 C41 1.513(9)
C37 C38 1.503(10)
C37 C40 1.507(10)
C37 C39 1.555(10)
C38 H71 0.9800
C38 H70 0.9800
C38 H72 0.9800
C39 H75 0.9800
C39 H73 0.9800
C39 H74 0.9800
C40 H76 0.9800
C40 H78 0.9800
C40 H77 0.9800
C41 H80 0.9800
C41 H81 0.9800
C41 H79 0.9800
C42 C47 1.507(9)
C43 C44 1.500(10)
C43 C46 1.515(9)
C43 C45 1.564(10)
C44 H84 0.9800
C44 H83 0.9800
C44 H85 0.9800
C45 H88 0.9800
C45 H87 0.9800
C45 H86 0.9800
C46 H89 0.9800
C46 H90 0.9800
C46 H91 0.9800
C47 H93 0.9800
C47 H94 0.9800
C47 H95 0.9800
C48 H98 0.9800
C48 H96 0.9800
C48 H97 0.9800

loop_
_geom_torsion_atom_site_label_1
_geom_torsion_atom_site_label_2
_geom_torsion_atom_site_label_3
_geom_torsion_atom_site_label_4
_geom_torsion
O2 Fe1 N3 N4 -2.3(5)
O1 Fe1 N3 N4 -128.0(5)
N1 Fe1 N3 N4 120.4(5)
O2 Fe1 N3 C9 171.2(4)
O1 Fe1 N3 C9 45.6(5)
N1 Fe1 N3 C9 -66.1(5)
O1 Fe1 O2 C15 130.8(5)
N3 Fe1 O2 C15 4.1(6)
N1 Fe1 O2 C15 -121.4(5)
O4 Fe2 O3 C17 133.5(5)
N7 Fe2 O3 C17 -116.8(6)
N10 Fe2 O3 C17 9.1(6)
O3 Fe2 O4 C26 131.5(5)
N7 Fe2 O4 C26 5.8(6)
N10 Fe2 O4 C26 -120.0(5)
O6 Fe3 O5 C34 130.6(6)
N9 Fe3 O5 C34 3.6(6)
N12 Fe3 O5 C34 -124.8(6)
O5 Fe3 O6 C19 126.4(6)
N9 Fe3 O6 C19 -122.5(6)
N12 Fe3 O6 C19 8.5(6)
O2 Fe1 N1 N2 -129.1(5)
O1 Fe1 N1 N2 -5.4(5)
N3 Fe1 N1 N2 121.4(5)
O2 Fe1 N1 C5 46.0(5)
O1 Fe1 N1 C5 169.8(4)
N3 Fe1 N1 C5 -63.4(5)
C5 N1 N2 C1 -173.4(5)
Fe1 N1 N2 C1 2.1(8)
O2 Fe1 O1 C2 127.5(5)
N3 Fe1 O1 C2 -121.0(5)
N1 Fe1 O1 C2 5.7(5)
C9 N3 N4 C13 -177.4(6)
Fe1 N3 N4 C13 -3.4(9)
C27 N6 N7 C28 -174.7(6)
C27 N6 N7 Fe2 1.3(10)
O4 Fe2 N7 N6 -5.2(6)
O3 Fe2 N7 N6 -129.0(6)
N10 Fe2 N7 N6 120.3(6)
O4 Fe2 N7 C28 170.5(5)
O3 Fe2 N7 C28 46.6(6)
N10 Fe2 N7 C28 -64.0(6)
C36 N8 N9 C37 -175.7(6)
C36 N8 N9 Fe3 3.5(9)
O6 Fe3 N9 N8 -131.2(5)
O5 Fe3 N9 N8 -6.0(6)
N12 Fe3 N9 N8 114.4(6)
O6 Fe3 N9 C37 47.8(6)
O5 Fe3 N9 C37 173.1(5)
N12 Fe3 N9 C37 -66.5(6)
Fe3 O6 C19 C42 -4.3(10)
Fe3 O6 C19 C48 175.5(5)
C42 N11 N12 C43 -174.3(6)
C42 N11 N12 Fe3 1.0(9)
O6 Fe3 N12 N11 -6.8(5)
O5 Fe3 N12 N11 -129.0(5)
N9 Fe3 N12 N11 121.9(5)
O6 Fe3 N12 C43 168.0(5)
O5 Fe3 N12 C43 45.9(5)
N9 Fe3 N12 C43 -63.3(6)
N1 N2 C1 C2 3.5(10)
N1 N2 C1 C4 -178.1(6)
Fe1 O1 C2 C1 -2.6(9)
Fe1 O1 C2 C3 -180.0(4)
N2 C1 C2 O1 -3.4(11)
C4 C1 C2 O1 178.3(6)
N2 C1 C2 C3 173.9(6)
C4 C1 C2 C3 -4.4(9)
N2 N1 C5 C8 -157.0(6)
Fe1 N1 C5 C8 27.3(7)
N2 N1 C5 C6 -32.8(8)
Fe1 N1 C5 C6 151.5(5)
N2 N1 C5 C7 88.6(6)
Fe1 N1 C5 C7 -87.1(5)
N4 N3 C9 C10 -166.8(7)
Fe1 N3 C9 C10 18.8(8)
N4 N3 C9 C11 -48.6(7)
Fe1 N3 C9 C11 137.0(5)
N4 N3 C9 C12 73.9(7)
Fe1 N3 C9 C12 -100.5(6)
N3 N4 C13 C15 8.8(11)
N3 N4 C13 C14 -179.6(7)
Fe1 O2 C15 C13 -0.6(10)
Fe1 O2 C15 C16 -179.8(5)
N4 C13 C15 O2 -7.0(12)
C14 C13 C15 O2 -178.1(7)
N4 C13 C15 C16 172.2(7)
C14 C13 C15 C16 1.0(11)
Fe2 O3 C17 C18 -5.2(10)
Fe2 O3 C17 C25 176.0(5)
N10 N5 C18 C17 7.6(11)
N10 N5 C18 C24 -176.7(6)
O3 C17 C18 N5 -5.3(12)
C25 C17 C18 N5 173.4(7)
O3 C17 C18 C24 179.2(7)
C25 C17 C18 C24 -2.0(10)
C18 N5 N10 C20 -174.4(5)
C18 N5 N10 Fe2 0.4(9)
O4 Fe2 N10 N5 -130.2(5)
O3 Fe2 N10 N5 -6.9(5)
N7 Fe2 N10 N5 119.3(5)
O4 Fe2 N10 C20 44.3(5)
O3 Fe2 N10 C20 167.5(4)
N7 Fe2 N10 C20 -66.3(5)
N5 N10 C20 C23 -154.5(6)
Fe2 N10 C20 C23 30.3(7)
N5 N10 C20 C21 86.1(6)
Fe2 N10 C20 C21 -89.0(6)
N5 N10 C20 C22 -34.3(7)
Fe2 N10 C20 C22 150.6(5)
Fe2 O4 C26 C27 -2.8(9)
Fe2 O4 C26 C33 179.7(4)
N7 N6 C27 C26 4.3(11)
N7 N6 C27 C32 179.8(7)
O4 C26 C27 N6 -3.6(11)
C33 C26 C27 N6 173.7(6)
O4 C26 C27 C32 -178.9(7)
C33 C26 C27 C32 -1.6(10)
N6 N7 C28 C29 78.3(7)
Fe2 N7 C28 C29 -98.0(6)
N6 N7 C28 C31 -45.1(8)
Fe2 N7 C28 C31 138.5(6)
N6 N7 C28 C30 -165.4(6)
Fe2 N7 C28 C30 18.2(8)
Fe3 O5 C34 C36 1.3(10)
Fe3 O5 C34 C35 -177.6(5)
N9 N8 C36 C34 3.7(11)
N9 N8 C36 C41 177.9(6)
O5 C34 C36 N8 -6.4(12)
C35 C34 C36 N8 172.4(7)
O5 C34 C36 C41 180.0(7)
C35 C34 C36 C41 -1.2(11)
N8 N9 C37 C38 -72.0(7)
Fe3 N9 C37 C38 108.8(6)
N8 N9 C37 C40 47.9(8)
Fe3 N9 C37 C40 -131.3(5)
N8 N9 C37 C39 168.0(6)
Fe3 N9 C37 C39 -11.2(7)
N12 N11 C42 C19 7.0(11)
N12 N11 C42 C47 -177.2(6)
O6 C19 C42 N11 -5.5(12)
C48 C19 C42 N11 174.7(7)
O6 C19 C42 C47 179.1(7)
C48 C19 C42 C47 -0.8(11)
N11 N12 C43 C44 -24.8(8)
Fe3 N12 C43 C44 159.5(5)
N11 N12 C43 C46 -150.9(6)
Fe3 N12 C43 C46 33.4(7)
N11 N12 C43 C45 94.1(6)
Fe3 N12 C43 C45 -81.6(6)
